data_2012077
loop_
_publ_author_name
'Gao,  En-Qing '
'Liao, Dai-Zheng'
'Jiang, Zong-Hui'
'Yan, Shi-Ping'

_publ_section_title
;
 A novel hydrogen-bonded microporous framework constructed from two
 different metal complexes
;
_journal_issue 7
_journal_name_full 'Acta Crystallographica Section C'
_journal_page_first 807
_journal_page_last 809
_journal_paper_doi 10.1107/S0108270101006849
_journal_volume 57
_journal_year 2001
_chemical_formula_iupac '[Ni(C16 H36 N4 )][Ni(C10 H4 N2 O6 )] , 2H2 O'
_chemical_formula_moiety 'C16 H36 N4 Ni 2+ , C10 H4 N2 Ni O6 2- , 2H2 O'
_chemical_formula_sum 'C26 H44 N6 Ni2 O8'
_chemical_formula_weight 686.09
_chemical_name_systematic
;
 meso-5,7,7,12,14,14-hexamethyl-1,4,8,11-tetraazacyclotetradecane nickel(II)
 1,2-phenylenebis(oxamato)cuprate(II) dihydrate
;
_space_group_IT_number 2
_symmetry_cell_setting triclinic
_symmetry_space_group_name_Hall '-P 1'
_symmetry_space_group_name_H-M 'P -1'
_cell_angle_alpha 92.488(2)
_cell_angle_beta 110.247(2)
_cell_angle_gamma 99.408(2)
_cell_formula_units_Z 2
_cell_length_a 10.0460(8)
_cell_length_b 12.4964(10)
_cell_length_c 12.7901(10)
_cell_measurement_reflns_used 4890
_cell_measurement_temperature 298(2)
_cell_measurement_theta_max 25.03
_cell_measurement_theta_min 2.25
_cell_volume 1477.5(2)
_computing_cell_refinement 'SMART1000 software'
_computing_data_collection 'SMART1000 software (Bruker, 1998)'
_computing_data_reduction 'SAINT (Bruker, 1996)'
_computing_molecular_graphics 'XP (Sheldrick, 1997)'
_computing_publication_material SHELXL97
_computing_structure_refinement 'SHELXL97 (Sheldrick, 1997)'
_computing_structure_solution 'SHELXS97 (Sheldrick, 1997)'
_diffrn_ambient_temperature 298(2)
_diffrn_measured_fraction_theta_full .993
_diffrn_measured_fraction_theta_max .993
_diffrn_measurement_device 'BRUKER SMART 1000'
_diffrn_measurement_device_type 'CCD area detector'
_diffrn_measurement_method \w
_diffrn_radiation_monochromator graphite
_diffrn_radiation_source 'fine-focus sealed tube'
_diffrn_radiation_type MoK\a
_diffrn_radiation_wavelength .71073
_diffrn_reflns_av_R_equivalents .015
_diffrn_reflns_av_sigmaI/netI .0259
_diffrn_reflns_limit_h_max 8
_diffrn_reflns_limit_h_min -11
_diffrn_reflns_limit_k_max 14
_diffrn_reflns_limit_k_min -14
_diffrn_reflns_limit_l_max 15
_diffrn_reflns_limit_l_min -10
_diffrn_reflns_number 6157
_diffrn_reflns_theta_full 25.03
_diffrn_reflns_theta_max 25.03
_diffrn_reflns_theta_min 1.66
_diffrn_standards_number none
_exptl_absorpt_coefficient_mu 1.333
_exptl_absorpt_correction_T_max .8783
_exptl_absorpt_correction_T_min .6906
_exptl_absorpt_correction_type empirical
_exptl_absorpt_process_details '(SADABS; Sheldrick, 1996)'
_exptl_crystal_colour orange
_exptl_crystal_density_diffrn 1.542
_exptl_crystal_density_method 'not measured'
_exptl_crystal_description prism
_exptl_crystal_F_000 724
_exptl_crystal_size_max .3
_exptl_crystal_size_mid .15
_exptl_crystal_size_min .1
_refine_diff_density_max .430
_refine_diff_density_min -.250
_refine_ls_extinction_method none
_refine_ls_goodness_of_fit_ref 1.043
_refine_ls_hydrogen_treatment mixed
_refine_ls_matrix_type full
_refine_ls_number_parameters 411
_refine_ls_number_reflns 5173
_refine_ls_number_restraints 5
_refine_ls_restrained_S_all 1.043
_refine_ls_R_factor_all .0398
_refine_ls_R_factor_gt .0322
_refine_ls_shift/su_max .001
_refine_ls_shift/su_mean .000
_refine_ls_structure_factor_coef Fsqd
_refine_ls_weighting_details 'w=1/[\s^2^(Fo^2^)+(0.0545P)^2^+0.3612P] where P=(Fo^2^+2Fc^2^)/3'
_refine_ls_weighting_scheme calc
_refine_ls_wR_factor_ref .0913
_reflns_number_gt 4408
_reflns_number_total 5173
_reflns_threshold_expression I>2\s(I)
_cod_data_source_file de1170.cif
_cod_data_source_block I
_cod_depositor_comments
;
The following automatic conversions were performed:

'_chemical_melting_point' value 'not measured' was changed to '?' -
the value is undefined or not given.

Automatic conversion script
Id: cif_fix_values 1715 2011-07-08 13:25:40Z adriana 
;
_cod_original_sg_symbol_H-M P-1
_cod_database_code 2012077

loop_
_symmetry_equiv_pos_as_xyz
'x, y, z'
'-x, -y, -z'

loop_
_atom_site_label
_atom_site_fract_x
_atom_site_fract_y
_atom_site_fract_z
_atom_site_U_iso_or_equiv
_atom_site_adp_type
_atom_site_calc_flag
_atom_site_refinement_flags
_atom_site_occupancy
_atom_site_disorder_assembly
_atom_site_disorder_group
_atom_site_type_symbol
Ni1 .5 .5 .5 .02707(12) Uani d S 1 . . Ni
Ni2 0 0 0 .03056(13) Uani d S 1 . . Ni
Ni3 .88728(3) .75816(2) .50559(3) .03268(11) Uani d . 1 . . Ni
O1 .8391(2) .67964(16) .61494(17) .0489(5) Uani d . 1 . . O
O2 .7268(2) .69986(16) .37633(16) .0472(5) Uani d . 1 . . O
O3 .8906(2) .88163(18) .23166(16) .0528(5) Uani d . 1 . . O
O5 .9337(3) .66372(19) .79683(19) .0634(6) Uani d . 1 . . O
O4 .6458(2) .7157(2) .19357(19) .0690(7) Uani d . 1 . . O
O6 1.1557(2) .83919(18) .81282(15) .0541(5) Uani d . 1 . . O
N1 1.0517(2) .82356(16) .61960(16) .0312(5) Uani d . 1 . . N
N2 .9551(2) .84050(16) .41470(16) .0306(4) Uani d . 1 . . N
C1 1.0631(3) .8000(2) .7220(2) .0361(6) Uani d . 1 . . C
C2 .9373(3) .7072(2) .7135(2) .0421(6) Uani d . 1 . . C
C3 .7348(3) .7424(2) .2879(2) .0450(7) Uani d . 1 . . C
C4 .8705(3) .8314(2) .3078(2) .0357(6) Uani d . 1 . . C
C5 1.0914(3) .90860(19) .4701(2) .0296(5) Uani d . 1 . . C
C6 1.1713(3) .9776(2) .4230(2) .0392(6) Uani d . 1 . . C
H6A 1.1356 .985 .3467 .047 Uiso calc R 1 . . H
C7 1.3055(3) 1.0359(2) .4913(3) .0485(7) Uani d . 1 . . C
H7A 1.3605 1.082 .4602 .058 Uiso calc R 1 . . H
C8 1.3585(3) 1.0267(2) .6041(3) .0481(7) Uani d . 1 . . C
H8A 1.4489 1.0667 .6482 .058 Uiso calc R 1 . . H
C9 1.2796(3) .9587(2) .6533(2) .0387(6) Uani d . 1 . . C
H9A 1.3157 .9531 .73 .046 Uiso calc R 1 . . H
C10 1.1458(3) .89929(19) .5861(2) .0292(5) Uani d . 1 . . C
N3 .3316(2) .53726(17) .38712(18) .0326(5) Uani d D 1 . . N
N4 .4273(2) .51884(17) .62182(18) .0330(5) Uani d D 1 . . N
C11 .3567(3) .5460(3) .2797(2) .0455(7) Uani d . 1 . . C
H11A .4073 .6187 .2784 .055 Uiso calc R 1 . . H
H11B .2654 .5314 .217 .055 Uiso calc R 1 . . H
C12 .5542(3) .5366(2) .7277(2) .0456(7) Uani d . 1 . . C
H12A .5231 .5276 .7912 .055 Uiso calc R 1 . . H
H12B .6099 .6097 .7371 .055 Uiso calc R 1 . . H
C13 .2654(3) .6285(2) .4171(2) .0412(6) Uani d . 1 . . C
C14 .2148(3) .5965(2) .5123(2) .0444(7) Uani d . 1 . . C
H14A .1527 .6457 .5203 .053 Uiso calc R 1 . . H
H14B .1559 .5238 .4906 .053 Uiso calc R 1 . . H
C15 .3304(3) .5969(2) .6259(2) .0427(6) Uani d . 1 . . C
H15A .3897 .6704 .6477 .051 Uiso calc R 1 . . H
C16 .1319(4) .6403(3) .3172(3) .0695(10) Uani d . 1 . . C
H16A .0627 .5731 .2978 .104 Uiso calc R 1 . . H
H16B .1598 .6572 .2543 .104 Uiso calc R 1 . . H
H16C .0896 .6979 .3368 .104 Uiso calc R 1 . . H
C17 .3782(4) .7341(2) .4507(3) .0598(9) Uani d . 1 . . C
H17A .4604 .7247 .5135 .09 Uiso calc R 1 . . H
H17B .3371 .7922 .4711 .09 Uiso calc R 1 . . H
H17C .4079 .7516 .3888 .09 Uiso calc R 1 . . H
C18 .2612(4) .5718(3) .7131(3) .0729(11) Uani d . 1 . . C
H18A .3354 .5732 .7851 .109 Uiso calc R 1 . . H
H18B .2003 .5008 .6924 .109 Uiso calc R 1 . . H
H18C .2043 .6255 .7169 .109 Uiso calc R 1 . . H
N5 .1022(2) -.12291(18) .02236(17) .0341(5) Uani d D 1 . . N
N6 .1694(2) .10498(19) .00537(17) .0353(5) Uani d D 1 . . N
C22 .3470(3) -.0135(2) .0670(2) .0418(6) Uani d . 1 . . C
H22A .3329 -.0249 -.0119 .05 Uiso calc R 1 . . H
H22B .4481 -.013 .1091 .05 Uiso calc R 1 . . H
C23 .3162(3) .0989(2) .0900(2) .0387(6) Uani d . 1 . . C
C24 .3174(3) -.2121(3) .0835(3) .0574(8) Uani d . 1 . . C
H24A .2607 -.2728 .1019 .086 Uiso calc R 1 . . H
H24B .416 -.2022 .1337 .086 Uiso calc R 1 . . H
H24C .3128 -.2263 .0078 .086 Uiso calc R 1 . . H
C25 .4322(3) .1853(3) .0740(3) .0552(8) Uani d . 1 . . C
H25A .4331 .1726 -.0003 .083 Uiso calc R 1 . . H
H25B .525 .1812 .1279 .083 Uiso calc R 1 . . H
H25C .4112 .2564 .0843 .083 Uiso calc R 1 . . H
C26 .3130(3) .1174(3) .2077(2) .0526(8) Uani d . 1 . . C
H26A .2401 .0625 .2166 .079 Uiso calc R 1 . . H
H26B .2913 .1882 .2184 .079 Uiso calc R 1 . . H
H26C .4055 .1133 .262 .079 Uiso calc R 1 . . H
OW1 1.1023(4) .5286(3) .9507(3) .1003(10) Uani d D 1 . . O
OW2 .6433(5) .5527(4) .0291(4) .0638(12) Uani d P .5 . . O
OW2' .5845(7) .4370(6) -.0278(6) .106(2) Uani d P .5 . . O
C20 .1395(3) .2168(2) .0078(3) .0487(7) Uani d . 1 . . C
H20A .1992 .2637 -.0239 .058 Uiso calc R 1 . . H
H20B .1612 .2466 .0844 .058 Uiso calc R 1 . . H
C21 .2583(3) -.1095(2) .0946(2) .0400(6) Uani d . 1 . . C
H21A .2667 -.0955 .1729 .048 Uiso calc R 1 . . H
C19 .0168(3) -.2112(2) .0594(3) .0455(7) Uani d . 1 . . C
H19A .0344 -.196 .1386 .055 Uiso calc R 1 . . H
H19B .0445 -.2803 .0479 .055 Uiso calc R 1 . . H
H6N .173(3) .086(2) -.0625(12) .034(7) Uiso d D 1 . . H
H3N .260(2) .4784(16) .376(2) .047(8) Uiso d D 1 . . H
H5N .090(3) -.150(2) -.0477(12) .040(8) Uiso d D 1 . . H
H4N .374(3) .4526(13) .621(3) .053(9) Uiso d D 1 . . H
H1W 1.087(4) .579(3) .903(3) .091(14) Uiso d D 1 . . H

loop_
_atom_site_aniso_label
_atom_site_aniso_U_11
_atom_site_aniso_U_22
_atom_site_aniso_U_33
_atom_site_aniso_U_12
_atom_site_aniso_U_13
_atom_site_aniso_U_23
Ni1 .0255(2) .0235(2) .0350(3) .00552(17) .01364(18) .00566(18)
Ni2 .0270(2) .0433(3) .0245(2) .01211(19) .01013(18) .00836(19)
Ni3 .03288(19) .03058(18) .03100(19) -.00165(13) .01059(14) .00232(13)
O1 .0555(12) .0410(11) .0502(13) -.0063(9) .0254(10) .0099(9)
O2 .0421(11) .0438(11) .0430(12) -.0069(9) .0071(9) -.0041(9)
O3 .0584(13) .0715(14) .0277(10) .0150(11) .0127(9) .0107(10)
O5 .0791(16) .0697(15) .0570(14) .0148(12) .0403(12) .0337(12)
O4 .0533(13) .0831(17) .0451(13) .0054(12) -.0085(11) -.0110(12)
O6 .0590(13) .0720(14) .0255(10) .0058(11) .0103(9) .0091(10)
N1 .0331(11) .0332(11) .0268(11) .0043(9) .0108(9) .0062(9)
N2 .0312(11) .0343(11) .0253(11) .0059(9) .0090(9) .0044(9)
C1 .0431(15) .0375(14) .0323(14) .0118(12) .0167(12) .0084(11)
C2 .0554(17) .0381(15) .0453(17) .0140(13) .0305(14) .0125(13)
C3 .0392(15) .0463(16) .0412(17) .0110(13) .0043(13) -.0069(13)
C4 .0395(14) .0423(15) .0264(13) .0159(12) .0098(11) .0005(11)
C5 .0306(12) .0287(12) .0311(13) .0079(10) .0120(10) .0043(10)
C6 .0454(15) .0392(15) .0389(15) .0081(12) .0215(12) .0120(12)
C7 .0440(16) .0443(16) .061(2) -.0014(13) .0276(15) .0123(14)
C8 .0319(14) .0468(17) .0584(19) -.0021(12) .0119(13) .0029(14)
C9 .0318(13) .0411(15) .0363(14) .0036(11) .0052(11) .0034(12)
C10 .0294(12) .0281(12) .0314(13) .0070(10) .0115(10) .0050(10)
N3 .0302(11) .0294(11) .0406(12) .0075(9) .0148(9) .0067(9)
N4 .0353(11) .0301(11) .0389(12) .0080(9) .0189(10) .0059(9)
C11 .0437(16) .0568(18) .0383(16) .0166(14) .0132(13) .0139(13)
C12 .0472(16) .0544(18) .0363(15) .0122(14) .0157(13) .0009(13)
C13 .0394(15) .0357(14) .0522(17) .0173(12) .0159(13) .0107(13)
C14 .0373(15) .0426(15) .0618(19) .0154(12) .0246(14) .0083(14)
C15 .0489(16) .0381(15) .0518(17) .0169(12) .0273(14) .0060(13)
C16 .067(2) .090(3) .063(2) .054(2) .0191(18) .022(2)
C17 .082(2) .0295(15) .076(2) .0095(15) .0382(19) .0119(15)
C18 .083(3) .099(3) .073(2) .052(2) .055(2) .026(2)
N5 .0326(11) .0467(13) .0260(11) .0131(9) .0112(9) .0080(10)
N6 .0310(11) .0498(13) .0271(12) .0108(10) .0110(9) .0083(10)
C22 .0274(13) .0628(18) .0361(15) .0151(12) .0087(11) .0111(13)
C23 .0270(13) .0576(17) .0282(13) .0058(12) .0064(10) .0070(12)
C24 .0415(17) .068(2) .069(2) .0261(15) .0183(15) .0282(17)
C25 .0361(15) .068(2) .060(2) .0057(14) .0164(14) .0130(16)
C26 .0564(18) .066(2) .0314(15) .0112(15) .0106(13) .0048(14)
OW1 .108(2) .098(2) .097(2) .0292(19) .0331(19) .034(2)
OW2 .078(3) .053(3) .052(3) -.005(2) .022(2) .000(2)
OW2' .107(5) .110(5) .101(5) .029(4) .032(4) .011(4)
C20 .0401(15) .0459(17) .063(2) .0108(13) .0196(14) .0095(14)
C21 .0341(14) .0586(17) .0290(14) .0182(12) .0082(11) .0122(12)
C19 .0430(16) .0479(17) .0543(18) .0176(13) .0223(14) .0199(14)

loop_
_atom_type_symbol
_atom_type_description
_atom_type_scat_dispersion_real
_atom_type_scat_dispersion_imag
_atom_type_scat_source
C C .0033 .0016 'International Tables Vol C Tables 4.2.6.8 and 6.1.1.4'
H H 0 0 'International Tables Vol C Tables 4.2.6.8 and 6.1.1.4'
N N .0061 .0033 'International Tables Vol C Tables 4.2.6.8 and 6.1.1.4'
O O .0106 .006 'International Tables Vol C Tables 4.2.6.8 and 6.1.1.4'
Ni Ni .3393 1.1124 'International Tables Vol C Tables 4.2.6.8 and 6.1.1.4'

loop_
_geom_angle_atom_site_label_1
_geom_angle_atom_site_label_2
_geom_angle_atom_site_label_3
_geom_angle_site_symmetry_1
_geom_angle_site_symmetry_3
_geom_angle
_geom_angle_publ_flag
N3 Ni1 N3 . 2_666 180.0000(10) yes
N3 Ni1 N4 . . 93.79(9) yes
N3 Ni1 N4 2_666 . 86.21(9) no
N3 Ni1 N4 . 2_666 86.21(9) yes
N3 Ni1 N4 2_666 2_666 93.79(9) no
N4 Ni1 N4 . 2_666 180.0000(10) ?
N6 Ni2 N6 . 2 180.00(16) yes
N6 Ni2 N5 . 2 86.32(9) yes
N6 Ni2 N5 2 2 93.68(9) no
N6 Ni2 N5 . . 93.68(9) yes
N6 Ni2 N5 2 . 86.32(9) no
N5 Ni2 N5 2 . 180.00(11) yes
N2 Ni3 N1 . . 86.54(9) yes
N2 Ni3 O2 . . 86.58(9) yes
N1 Ni3 O2 . . 173.10(9) yes
N2 Ni3 O1 . . 172.77(9) yes
N1 Ni3 O1 . . 86.25(9) yes
O2 Ni3 O1 . . 100.62(9) yes
C2 O1 Ni3 . . 111.56(16) yes
C3 O2 Ni3 . . 112.25(17) yes
C1 N1 C10 . . 128.9(2) no
C1 N1 Ni3 . . 116.85(18) yes
C10 N1 Ni3 . . 114.14(15) yes
C4 N2 C5 . . 128.9(2) no
C4 N2 Ni3 . . 116.79(17) yes
C5 N2 Ni3 . . 114.28(15) yes
O6 C1 N1 . . 129.7(3) no
O6 C1 C2 . . 121.5(2) no
N1 C1 C2 . . 108.8(2) yes
O5 C2 O1 . . 123.5(3) no
O5 C2 C1 . . 120.5(3) no
O1 C2 C1 . . 116.0(2) yes
O4 C3 O2 . . 124.4(3) no
O4 C3 C4 . . 120.3(3) no
O2 C3 C4 . . 115.3(2) yes
O3 C4 N2 . . 128.5(3) no
O3 C4 C3 . . 122.5(2) no
N2 C4 C3 . . 109.0(2) yes
C6 C5 C10 . . 120.0(2) no
C6 C5 N2 . . 127.4(2) no
C10 C5 N2 . . 112.5(2) no
C5 C6 C7 . . 118.8(3) no
C8 C7 C6 . . 121.1(3) no
C7 C8 C9 . . 121.0(3) no
C10 C9 C8 . . 118.6(3) no
C9 C10 C5 . . 120.4(2) no
C9 C10 N1 . . 127.0(2) no
C5 C10 N1 . . 112.5(2) no
C11 N3 C13 . . 113.4(2) no
C11 N3 Ni1 . . 109.68(15) no
C13 N3 Ni1 . . 119.02(17) no
C12 N4 C15 . . 109.7(2) no
C12 N4 Ni1 . . 106.72(16) no
C15 N4 Ni1 . . 124.20(16) no
N3 C11 C12 . 2_666 106.9(2) no
N4 C12 C11 . 2_666 107.1(2) no
N3 C13 C14 . . 107.6(2) no
N3 C13 C17 . . 109.1(2) no
C14 C13 C17 . . 111.8(3) no
N3 C13 C16 . . 109.7(2) no
C14 C13 C16 . . 107.4(2) no
C17 C13 C16 . . 111.1(3) no
C15 C14 C13 . . 117.0(2) no
N4 C15 C14 . . 111.4(2) no
N4 C15 C18 . . 111.4(2) no
C14 C15 C18 . . 110.1(3) no
C19 N5 C21 . . 109.2(2) no
C19 N5 Ni2 . . 107.64(15) no
C21 N5 Ni2 . . 122.10(18) no
C20 N6 C23 . . 111.7(2) no
C20 N6 Ni2 . . 109.92(16) no
C23 N6 Ni2 . . 119.54(16) no
C21 C22 C23 . . 117.0(2) no
N6 C23 C22 . . 107.3(2) no
N6 C23 C26 . . 108.8(2) no
C22 C23 C26 . . 111.9(2) no
N6 C23 C25 . . 109.8(2) no
C22 C23 C25 . . 108.6(2) no
C26 C23 C25 . . 110.4(2) no
N6 C20 C19 . 2 108.0(2) no
N5 C21 C22 . . 110.8(2) no
N5 C21 C24 . . 111.6(2) no
C22 C21 C24 . . 110.1(2) no
N5 C19 C20 . 2 108.1(2) no

loop_
_geom_bond_atom_site_label_1
_geom_bond_atom_site_label_2
_geom_bond_site_symmetry_2
_geom_bond_distance
_geom_bond_publ_flag
Ni1 N3 . 1.947(2) yes
Ni1 N3 2_666 1.947(2) no
Ni1 N4 . 1.957(2) yes
Ni1 N4 2_666 1.957(2) no
Ni2 N6 . 1.951(2) yes
Ni2 N6 2 1.951(2) no
Ni2 N5 2 1.961(2) no
Ni2 N5 . 1.961(2) yes
Ni3 N2 . 1.8159(19) yes
Ni3 N1 . 1.819(2) yes
Ni3 O2 . 1.8790(18) yes
Ni3 O1 . 1.8935(18) yes
O1 C2 . 1.293(4) yes
O2 C3 . 1.293(4) yes
O3 C4 . 1.237(3) yes
O5 C2 . 1.226(3) yes
O4 C3 . 1.219(3) yes
O6 C1 . 1.228(3) yes
N1 C1 . 1.325(3) yes
N1 C10 . 1.413(3) no
N2 C4 . 1.325(3) yes
N2 C5 . 1.413(3) no
C1 C2 . 1.539(4) yes
C3 C4 . 1.549(4) yes
C5 C6 . 1.380(3) no
C5 C10 . 1.410(3) no
C6 C7 . 1.385(4) no
C7 C8 . 1.371(4) no
C8 C9 . 1.386(4) no
C9 C10 . 1.384(3) no
N3 C11 . 1.486(3) no
N3 C13 . 1.508(3) no
N4 C12 . 1.481(3) no
N4 C15 . 1.497(3) no
C11 C12 2_666 1.492(4) no
C12 C11 2_666 1.492(4) no
C13 C14 . 1.519(4) no
C13 C17 . 1.528(4) no
C13 C16 . 1.532(4) no
C14 C15 . 1.514(4) no
C15 C18 . 1.524(4) no
N5 C19 . 1.482(3) no
N5 C21 . 1.497(3) no
N6 C20 . 1.478(4) no
N6 C23 . 1.514(3) no
C22 C21 . 1.505(4) no
C22 C23 . 1.524(4) no
C23 C26 . 1.525(4) no
C23 C25 . 1.529(4) no
C24 C21 . 1.519(4) no
OW2 OW2' . 1.517(8) no
C20 C19 2 1.494(4) no
C19 C20 2 1.494(4) no

loop_
_geom_hbond_atom_site_label_D
_geom_hbond_atom_site_label_H
_geom_hbond_atom_site_label_A
_geom_hbond_site_symmetry_A
_geom_hbond_distance_DH
_geom_hbond_distance_HA
_geom_hbond_distance_DA
_geom_hbond_angle_DHA
_geom_hbond_publ_flag
OW1 H1W O5 . .89(4) 2.13(4) 2.917(5) 147(4) yes
N3 H3N O1 2_666 .91(2) 2.09(2) 2.955(3) 159.0(19) yes
N4 H4N O2 2_666 .91(2) 2.01(2) 2.918(3) 175(3) yes
N5 H5N O6 1_444 .904(17) 2.11(2) 2.944(3) 153(2) yes
N6 H6N O3 2_665 .904(19) 2.111(16) 2.897(3) 145(2) yes
OW2 ? O4 . ? ? 2.855(5) ? yes
OW2' ? O4 2_665 ? ? 2.881(8) ? yes
OW1 ? OW1 2_767 ? ? 2.778(6) ? yes
OW1 ? OW2 2_766 ? ? 2.836(7) ? yes
OW1 ? OW2' 2_766 ? ? 2.904(9) ? yes
OW2 ? OW2 2_665 ? ? 2.788 ? yes
OW2' ? OW2' 2_665 ? ? 2.735 ? yes
